data_4306759
loop_
_publ_author_name
'Chinwon Rim'
'Hongming Zhang'
'David Y. Son'

_publ_contact_author_address
;Department of Chemistry
Southern Methodist University
Dallas, TX 75275-0314
;
_publ_contact_author_email dson@smu.edu
_publ_contact_author_name 'Professor David Y. Son'
_publ_section_title
;
Silyl-Substituted Thioether Ligands and Their Ag(I) Complexes
;
_journal_name_full 'Inorganic Chemistry'
_journal_page_first 11993
_journal_page_last 12003
_journal_paper_doi 10.1021/ic801580t
_journal_volume 47
_journal_year 2008
_chemical_formula_sum 'C18 H32 Ag2 F6 O6 S14 Si2'
_chemical_formula_weight 1179.20
_chemical_name_systematic
; 
 ? 
;
_space_group_IT_number 14
_symmetry_cell_setting monoclinic
_symmetry_space_group_name_Hall '-P 2ybc'
_symmetry_space_group_name_H-M 'P 1 21/c 1'
_atom_sites_solution_hydrogens geom
_atom_sites_solution_primary direct
_atom_sites_solution_secondary difmap
_audit_creation_method SHELXL-97
_cell_angle_alpha 90.00
_cell_angle_beta 96.273(1)
_cell_angle_gamma 90.00
_cell_formula_units_Z 8
_cell_length_a 21.4616(9)
_cell_length_b 13.3888(6)
_cell_length_c 30.7888(13)
_cell_measurement_reflns_used 14621
_cell_measurement_temperature 296(2)
_cell_measurement_theta_max 20.94
_cell_measurement_theta_min 2.17
_cell_volume 8794.0(7)
_computing_cell_refinement 'Bruker SAINT'
_computing_data_collection 'Bruker SMART'
_computing_data_reduction 'Bruker SAINT'
_computing_molecular_graphics 'Bruker SHELXTL'
_computing_publication_material 'Bruker SHELXTL'
_computing_structure_refinement 'SHELXL-97 (Sheldrick, 1997)'
_computing_structure_solution 'SHELXS-97 (Sheldrick, 1990)'
_diffrn_ambient_temperature 296(2)
_diffrn_detector_area_resol_mean 83.33
_diffrn_measured_fraction_theta_full 0.978
_diffrn_measured_fraction_theta_max 0.978
_diffrn_measurement_device_type 'Bruker APEX'
_diffrn_measurement_method 'phi and omega scans'
_diffrn_radiation_monochromator graphite
_diffrn_radiation_source 'fine-focus sealed tube'
_diffrn_radiation_type MoK\a
_diffrn_radiation_wavelength 0.71073
_diffrn_reflns_av_R_equivalents 0.053
_diffrn_reflns_av_sigmaI/netI 0.046
_diffrn_reflns_limit_h_max 27
_diffrn_reflns_limit_h_min -28
_diffrn_reflns_limit_k_max 17
_diffrn_reflns_limit_k_min -17
_diffrn_reflns_limit_l_max 39
_diffrn_reflns_limit_l_min -39
_diffrn_reflns_number 106389
_diffrn_reflns_theta_full 28.32
_diffrn_reflns_theta_max 28.32
_diffrn_reflns_theta_min 0.95
_exptl_absorpt_coefficient_mu 1.666
_exptl_absorpt_correction_T_max 0.817
_exptl_absorpt_correction_T_min 0.547
_exptl_absorpt_correction_type multi-scan
_exptl_absorpt_process_details 'Bruker SADABS'
_exptl_crystal_colour colorless
_exptl_crystal_density_diffrn 1.781
_exptl_crystal_density_method 'not measured'
_exptl_crystal_description rods
_exptl_crystal_F_000 4704
_exptl_crystal_size_max 0.41
_exptl_crystal_size_mid 0.25
_exptl_crystal_size_min 0.13
_refine_diff_density_max 4.269
_refine_diff_density_min -1.490
_refine_diff_density_rms 0.265
_refine_ls_extinction_method none
_refine_ls_goodness_of_fit_ref 1.079
_refine_ls_hydrogen_treatment constr
_refine_ls_matrix_type full
_refine_ls_number_parameters 1092
_refine_ls_number_reflns 21421
_refine_ls_number_restraints 939
_refine_ls_restrained_S_all 1.079
_refine_ls_R_factor_all 0.152
_refine_ls_R_factor_gt 0.113
_refine_ls_shift/su_max 0.003
_refine_ls_shift/su_mean 0.000
_refine_ls_structure_factor_coef Fsqd
_refine_ls_weighting_details 'calc w=1/[\s^2^(Fo^2^)+(0.1860P)^2^+46.0074P] where P=(Fo^2^+2Fc^2^)/3'
_refine_ls_weighting_scheme calc
_refine_ls_wR_factor_gt 0.310
_refine_ls_wR_factor_ref 0.343
_reflns_number_gt 14417
_reflns_number_total 21421
_reflns_threshold_expression >2sigma(I)
_cod_data_source_file ic801580t_si_001_1.cif
_cod_data_source_block 6-M
_cod_database_code 4306759

loop_
_symmetry_equiv_pos_as_xyz
'x, y, z'
'-x, y+1/2, -z+1/2'
'-x, -y, -z'
'x, -y-1/2, z-1/2'

loop_
_atom_site_label
_atom_site_type_symbol
_atom_site_fract_x
_atom_site_fract_y
_atom_site_fract_z
_atom_site_U_iso_or_equiv
_atom_site_adp_type
_atom_site_occupancy
_atom_site_symmetry_multiplicity
_atom_site_calc_flag
_atom_site_refinement_flags
_atom_site_disorder_assembly
_atom_site_disorder_group
Ag1 Ag 0.22038(5) 0.75398(8) 0.80472(5) 0.0905(4) Uani 1 1 d . . .
Ag2 Ag 0.28508(5) 0.92265(12) 0.76442(3) 0.0946(4) Uani 1 1 d . . .
Ag3 Ag 0.17544(4) 0.01664(8) 0.08696(3) 0.0758(3) Uani 1 1 d . . .
Ag4 Ag 0.25078(5) 0.21416(9) 0.08176(4) 0.0907(4) Uani 1 1 d . . .
Si1 Si 0.07572(13) 0.9225(2) 0.74839(9) 0.0499(6) Uani 1 1 d . . .
Si2 Si 0.46692(12) 0.8745(2) 0.74184(10) 0.0515(6) Uani 1 1 d . . .
Si3 Si 0.29283(12) -0.17435(18) 0.02861(9) 0.0464(6) Uani 1 1 d . . .
Si4 Si 0.10394(12) 0.39548(17) 0.04220(8) 0.0428(5) Uani 1 1 d . . .
C1 C 0.0017(5) 0.8825(12) 0.7689(5) 0.080(4) Uani 1 1 d . . .
H1A H -0.0125 0.9338 0.7872 0.120 Uiso 1 1 calc R . .
H1B H 0.0087 0.8220 0.7854 0.120 Uiso 1 1 calc R . .
H1C H -0.0295 0.8710 0.7446 0.120 Uiso 1 1 calc R . .
C2 C 0.0648(7) 1.0230(10) 0.7053(4) 0.082(4) Uani 1 1 d . . .
H2A H 0.0252 1.0137 0.6880 0.123 Uiso 1 1 calc R . .
H2B H 0.0980 1.0191 0.6869 0.123 Uiso 1 1 calc R . .
H2C H 0.0655 1.0873 0.7192 0.123 Uiso 1 1 calc R . .
C3 C 0.5326(6) 0.9382(11) 0.7758(5) 0.087(4) Uani 1 1 d . . .
H3A H 0.5646 0.8904 0.7850 0.130 Uiso 1 1 calc R . .
H3B H 0.5171 0.9674 0.8010 0.130 Uiso 1 1 calc R . .
H3C H 0.5497 0.9896 0.7589 0.130 Uiso 1 1 calc R . .
C4 C 0.4926(7) 0.7940(10) 0.6994(5) 0.085(4) Uani 1 1 d . . .
H4A H 0.5168 0.8323 0.6809 0.127 Uiso 1 1 calc R . .
H4B H 0.4566 0.7664 0.6823 0.127 Uiso 1 1 calc R . .
H4C H 0.5179 0.7408 0.7127 0.127 Uiso 1 1 calc R . .
C5 C 0.3099(7) -0.2957(9) 0.0556(6) 0.091(5) Uani 1 1 d . . .
H5A H 0.2885 -0.3478 0.0385 0.136 Uiso 1 1 calc R . .
H5B H 0.2958 -0.2947 0.0841 0.136 Uiso 1 1 calc R . .
H5C H 0.3543 -0.3078 0.0582 0.136 Uiso 1 1 calc R . .
C6 C 0.3244(6) -0.1684(11) -0.0256(4) 0.078(4) Uani 1 1 d . . .
H6A H 0.3658 -0.1964 -0.0231 0.118 Uiso 1 1 calc R . .
H6B H 0.3261 -0.1000 -0.0349 0.118 Uiso 1 1 calc R . .
H6C H 0.2976 -0.2056 -0.0468 0.118 Uiso 1 1 calc R . .
C7 C 0.1098(6) 0.5184(7) 0.0695(4) 0.067(3) Uani 1 1 d . . .
H7A H 0.1187 0.5688 0.0489 0.100 Uiso 1 1 calc R . .
H7B H 0.1429 0.5168 0.0931 0.100 Uiso 1 1 calc R . .
H7C H 0.0709 0.5336 0.0807 0.100 Uiso 1 1 calc R . .
C8 C 0.0378(5) 0.3825(9) -0.0020(4) 0.065(3) Uani 1 1 d . . .
H8A H -0.0012 0.3820 0.0105 0.098 Uiso 1 1 calc R . .
H8B H 0.0423 0.3211 -0.0175 0.098 Uiso 1 1 calc R . .
H8C H 0.0384 0.4376 -0.0219 0.098 Uiso 1 1 calc R . .
C11 C 0.1106(4) 0.8063(8) 0.7242(3) 0.048(2) Uani 1 1 d . . .
H11 H 0.0827 0.7878 0.6980 0.058 Uiso 1 1 calc R . .
S12 S 0.18590(12) 0.8373(2) 0.70655(9) 0.0552(6) Uani 1 1 d . . .
C13 C 0.2049(6) 0.7227(9) 0.6795(4) 0.071(3) Uani 1 1 d . . .
H13A H 0.1715 0.7092 0.6564 0.085 Uiso 1 1 calc R . .
H13B H 0.2429 0.7340 0.6658 0.085 Uiso 1 1 calc R . .
S14 S 0.21592(15) 0.6141(2) 0.71261(11) 0.0704(8) Uani 1 1 d . . .
C15 C 0.1376(6) 0.6017(9) 0.7277(4) 0.070(3) Uani 1 1 d . . .
H15A H 0.1086 0.5980 0.7013 0.084 Uiso 1 1 calc R . .
H15B H 0.1347 0.5392 0.7433 0.084 Uiso 1 1 calc R . .
S16 S 0.11332(14) 0.7014(2) 0.76117(9) 0.0601(7) Uani 1 1 d . . .
C111 C 0.1300(4) 0.9716(6) 0.7970(3) 0.0421(18) Uani 1 1 d . . .
H111 H 0.1052 1.0220 0.8105 0.051 Uiso 1 1 calc R . .
S112 S 0.14649(14) 0.87823(19) 0.83788(8) 0.0557(6) Uani 1 1 d . . .
C113 C 0.1824(6) 0.9503(9) 0.8829(3) 0.063(3) Uani 1 1 d . . .
H11A H 0.1892 0.9069 0.9082 0.075 Uiso 1 1 calc R . .
H11B H 0.1531 1.0018 0.8896 0.075 Uiso 1 1 calc R . .
S114 S 0.25572(16) 1.0090(2) 0.87490(10) 0.0686(8) Uani 1 1 d . . .
C115 C 0.2274(7) 1.0957(8) 0.8323(5) 0.075(3) Uani 1 1 d . . .
H11C H 0.2615 1.1403 0.8272 0.090 Uiso 1 1 calc R . .
H11D H 0.1945 1.1359 0.8427 0.090 Uiso 1 1 calc R . .
S116 S 0.19715(13) 1.0394(2) 0.78061(9) 0.0578(6) Uani 1 1 d . . .
C21 C 0.4241(4) 0.7956(7) 0.7805(3) 0.051(2) Uani 1 1 d . . .
H21 H 0.4564 0.7598 0.7994 0.061 Uiso 1 1 calc R . .
S22 S 0.38328(12) 0.87539(18) 0.81628(8) 0.0511(5) Uani 1 1 d . . .
C23 C 0.3668(6) 0.7850(8) 0.8582(3) 0.060(3) Uani 1 1 d . . .
H23A H 0.4064 0.7583 0.8714 0.073 Uiso 1 1 calc R . .
H23B H 0.3477 0.8204 0.8808 0.073 Uiso 1 1 calc R . .
S24 S 0.31706(14) 0.6821(2) 0.84030(10) 0.0622(7) Uani 1 1 d . . .
C25 C 0.3610(6) 0.6265(8) 0.8005(4) 0.066(3) Uani 1 1 d . . .
H25A H 0.3396 0.5659 0.7900 0.079 Uiso 1 1 calc R . .
H25B H 0.4016 0.6071 0.8150 0.079 Uiso 1 1 calc R . .
S26 S 0.37380(14) 0.70218(19) 0.75364(9) 0.0573(6) Uani 1 1 d . . .
C211 C 0.4129(4) 0.9717(7) 0.7141(3) 0.046(2) Uani 1 1 d . . .
H211 H 0.4338 0.9987 0.6899 0.055 Uiso 1 1 calc R . .
S212 S 0.34053(12) 0.9162(2) 0.69018(8) 0.0596(7) Uani 1 1 d . . .
C213 C 0.3059(6) 1.0193(12) 0.6578(4) 0.089(5) Uani 1 1 d . . .
H21A H 0.3353 1.0410 0.6379 0.107 Uiso 1 1 calc R . .
H21B H 0.2686 0.9954 0.6402 0.107 Uiso 1 1 calc R . .
S214 S 0.28489(15) 1.1251(3) 0.68879(13) 0.0863(11) Uani 1 1 d . . .
C215 C 0.3638(6) 1.1632(9) 0.7116(4) 0.070(3) Uani 1 1 d . . .
H21C H 0.3896 1.1719 0.6879 0.084 Uiso 1 1 calc R . .
H21D H 0.3612 1.2273 0.7260 0.084 Uiso 1 1 calc R . .
S216 S 0.40059(14) 1.0753(2) 0.74966(10) 0.0619(7) Uani 1 1 d . . .
C31 C 0.2052(4) -0.1571(6) 0.0178(3) 0.0404(18) Uani 1 1 d . . .
H31 H 0.1909 -0.1987 -0.0076 0.049 Uiso 1 1 calc R . .
S32 S 0.18512(10) -0.02735(17) 0.00246(7) 0.0440(5) Uani 1 1 d . . .
C33 C 0.1015(5) -0.0393(10) -0.0164(3) 0.058(3) Uani 1 1 d . . .
H33A H 0.0864 0.0238 -0.0289 0.069 Uiso 1 1 calc R . .
H33B H 0.0963 -0.0892 -0.0394 0.069 Uiso 1 1 calc R . .
S34 S 0.05448(12) -0.0738(2) 0.02566(10) 0.0587(6) Uani 1 1 d . . .
C35 C 0.0850(5) -0.1971(8) 0.0375(4) 0.062(3) Uani 1 1 d . . .
H35A H 0.0586 -0.2302 0.0567 0.074 Uiso 1 1 calc R . .
H35B H 0.0824 -0.2348 0.0104 0.074 Uiso 1 1 calc R . .
S36 S 0.16461(12) -0.20053(18) 0.06249(8) 0.0517(6) Uani 1 1 d . . .
C311 C 0.3285(4) -0.0706(6) 0.0664(3) 0.0398(17) Uani 1 1 d . . .
H311 H 0.3704 -0.0938 0.0779 0.048 Uiso 1 1 calc R . .
S312 S 0.28469(11) -0.05683(17) 0.11325(7) 0.0445(5) Uani 1 1 d . . .
C313 C 0.3337(5) 0.0276(7) 0.1479(3) 0.050(2) Uani 1 1 d . . .
H31A H 0.3736 -0.0050 0.1561 0.060 Uiso 1 1 calc R . .
H31B H 0.3141 0.0382 0.1745 0.060 Uiso 1 1 calc R . .
S314 S 0.34883(11) 0.14861(17) 0.12482(8) 0.0507(6) Uani 1 1 d . . .
C315 C 0.3876(4) 0.1122(8) 0.0783(3) 0.053(2) Uani 1 1 d . . .
H31C H 0.4026 0.1719 0.0649 0.064 Uiso 1 1 calc R . .
H31D H 0.4239 0.0721 0.0885 0.064 Uiso 1 1 calc R . .
S316 S 0.33967(12) 0.04280(19) 0.03737(8) 0.0517(6) Uani 1 1 d . . .
C41 C 0.0909(4) 0.2969(6) 0.0849(3) 0.0392(17) Uani 1 1 d . . .
H41 H 0.0582 0.3232 0.1016 0.047 Uiso 1 1 calc R . .
S42 S 0.16082(12) 0.28484(18) 0.12315(8) 0.0490(5) Uani 1 1 d . . .
C43 C 0.1360(5) 0.2008(7) 0.1634(3) 0.056(2) Uani 1 1 d . . .
H43A H 0.1027 0.2329 0.1772 0.067 Uiso 1 1 calc R . .
H43B H 0.1709 0.1909 0.1858 0.067 Uiso 1 1 calc R . .
S44 S 0.10826(14) 0.07857(19) 0.14366(9) 0.0563(6) Uani 1 1 d . . .
C45 C 0.0411(5) 0.1163(7) 0.1074(4) 0.057(2) Uani 1 1 d . . .
H45A H 0.0147 0.1584 0.1233 0.069 Uiso 1 1 calc R . .
H45B H 0.0170 0.0574 0.0979 0.069 Uiso 1 1 calc R . .
S46 S 0.06058(12) 0.18303(18) 0.05991(8) 0.0514(6) Uani 1 1 d . . .
C411 C 0.1793(4) 0.3711(6) 0.0159(3) 0.0430(19) Uani 1 1 d . . .
H411 H 0.1760 0.4095 -0.0114 0.052 Uiso 1 1 calc R . .
S412 S 0.18481(12) 0.24002(18) 0.00089(9) 0.0520(6) Uani 1 1 d . . .
C413 C 0.2464(6) 0.2488(9) -0.0349(4) 0.068(3) Uani 1 1 d . . .
H41A H 0.2500 0.1848 -0.0492 0.081 Uiso 1 1 calc R . .
H41B H 0.2340 0.2977 -0.0574 0.081 Uiso 1 1 calc R . .
S414 S 0.32236(15) 0.2828(3) -0.00841(12) 0.0735(8) Uani 1 1 d . . .
C415 C 0.3050(5) 0.4059(9) 0.0090(4) 0.064(3) Uani 1 1 d . . .
H41C H 0.2894 0.4446 -0.0166 0.077 Uiso 1 1 calc R . .
H41D H 0.3438 0.4368 0.0214 0.077 Uiso 1 1 calc R . .
S416 S 0.24882(12) 0.41414(19) 0.04848(9) 0.0536(6) Uani 1 1 d . . .
S1 S 0.01667(13) 0.1529(2) 0.85906(13) 0.0732(9) Uani 1 1 d . A 1
O1 O 0.0231(6) 0.1361(10) 0.8133(4) 0.116(4) Uani 1 1 d . A 1
O2 O -0.0461(4) 0.1784(9) 0.8665(3) 0.096(3) Uani 1 1 d . A 1
O3 O 0.0481(6) 0.0864(12) 0.8873(7) 0.186(9) Uani 1 1 d . A 1
C51 C 0.0581(7) 0.2660(11) 0.8682(5) 0.079(4) Uani 1 1 d . A 1
F1 F 0.1184(6) 0.2582(10) 0.8693(6) 0.167(6) Uani 1 1 d . A 1
F2 F 0.0367(7) 0.3371(8) 0.8430(5) 0.173(6) Uani 1 1 d . A 1
F3 F 0.0573(10) 0.3035(13) 0.9063(5) 0.203(8) Uani 1 1 d . A 1
S2 S 0.46888(14) 0.3665(3) 0.10547(11) 0.0638(9) Uani 0.819(7) 1 d PDU B 3
O4 O 0.4905(5) 0.3752(9) 0.1505(3) 0.099(3) Uani 0.819(7) 1 d PDU B 3
O5 O 0.4983(5) 0.2876(8) 0.0844(4) 0.117(4) Uani 0.819(7) 1 d PDU B 3
O6 O 0.4025(4) 0.3653(10) 0.0968(4) 0.095(3) Uani 0.819(7) 1 d PDU B 3
C52 C 0.4933(4) 0.4777(9) 0.0810(3) 0.164(5) Uani 0.819(7) 1 d PDU B 3
F4 F 0.4703(9) 0.5539(8) 0.1017(6) 0.204(6) Uani 0.819(7) 1 d PDU B 3
F5 F 0.5555(7) 0.4794(12) 0.0854(5) 0.198(5) Uani 0.819(7) 1 d PDU B 3
F6 F 0.4708(8) 0.4770(12) 0.0390(4) 0.192(5) Uani 0.819(7) 1 d PDU B 3
S21 S 0.5096(12) 0.398(2) 0.0564(8) 0.168(5) Uani 0.181(7) 1 d PDU B 4
O41 O 0.493(3) 0.499(3) 0.0466(17) 0.178(7) Uani 0.181(7) 1 d PDU B 4
O51 O 0.5747(12) 0.386(5) 0.0694(14) 0.164(7) Uani 0.181(7) 1 d PDU B 4
O61 O 0.486(3) 0.330(4) 0.0233(10) 0.158(9) Uani 0.181(7) 1 d PDU B 4
C521 C 0.4717(8) 0.3672(14) 0.1030(8) 0.088(3) Uani 0.181(7) 1 d PDU B 4
F41 F 0.4887(17) 0.434(2) 0.1338(10) 0.101(5) Uani 0.181(7) 1 d PDU B 4
F51 F 0.4899(16) 0.2761(18) 0.1157(10) 0.086(5) Uani 0.181(7) 1 d PDU B 4
F61 F 0.4103(9) 0.370(3) 0.0914(12) 0.097(5) Uani 0.181(7) 1 d PDU B 4
S3 S 0.2759(3) 0.3531(4) 0.77497(17) 0.1103(19) Uani 0.776(7) 1 d PDU C 5
O7 O 0.3128(7) 0.4219(10) 0.7534(4) 0.140(5) Uani 0.776(7) 1 d PDU C 5
O8 O 0.2124(6) 0.3453(11) 0.7560(4) 0.163(4) Uani 0.776(7) 1 d PDU C 5
O9 O 0.3055(7) 0.2587(9) 0.7838(5) 0.145(4) Uani 0.776(7) 1 d PDU C 5
C53 C 0.2706(4) 0.4038(6) 0.8277(4) 0.136(3) Uani 0.776(7) 1 d PDU C 5
F7 F 0.2414(7) 0.3348(9) 0.8509(3) 0.148(4) Uani 0.776(7) 1 d PDU C 5
F8 F 0.2364(7) 0.4894(9) 0.8221(5) 0.160(4) Uani 0.776(7) 1 d PDU C 5
F9 F 0.3298(7) 0.4225(10) 0.8468(4) 0.167(5) Uani 0.776(7) 1 d PDU C 5
S31 S 0.2207(8) 0.3913(12) 0.8061(5) 0.146(3) Uani 0.224(7) 1 d PDU C 6
O71 O 0.1646(10) 0.338(3) 0.7915(13) 0.157(6) Uani 0.224(7) 1 d PDU C 6
O81 O 0.2242(18) 0.4883(16) 0.7874(13) 0.142(6) Uani 0.224(7) 1 d PDU C 6
O91 O 0.2366(17) 0.389(3) 0.8523(6) 0.150(5) Uani 0.224(7) 1 d PDU C 6
C531 C 0.2810(9) 0.3223(13) 0.7848(8) 0.129(4) Uani 0.224(7) 1 d PDU C 6
F71 F 0.3110(15) 0.385(2) 0.7591(11) 0.126(5) Uani 0.224(7) 1 d PDU C 6
F81 F 0.2532(15) 0.2454(19) 0.7610(11) 0.135(5) Uani 0.224(7) 1 d PDU C 6
F91 F 0.3207(12) 0.288(2) 0.8192(11) 0.138(6) Uani 0.224(7) 1 d PDU C 6
S4 S 0.1525(5) 0.6378(5) 0.9304(2) 0.155(4) Uani 0.685(8) 1 d PDU D 7
O10 O 0.1199(9) 0.6306(14) 0.9665(5) 0.175(5) Uani 0.685(8) 1 d PDU D 7
O11 O 0.1975(8) 0.5653(14) 0.9269(6) 0.192(5) Uani 0.685(8) 1 d PDU D 7
O12 O 0.1680(9) 0.7333(11) 0.9183(6) 0.188(6) Uani 0.685(8) 1 d PDU D 7
C54 C 0.0949(6) 0.6032(7) 0.8873(4) 0.157(5) Uani 0.685(8) 1 d PDU D 7
F10 F 0.1239(9) 0.5722(12) 0.8530(4) 0.168(5) Uani 0.685(8) 1 d PDU D 7
F11 F 0.0600(8) 0.5287(11) 0.9015(5) 0.180(6) Uani 0.685(8) 1 d PDU D 7
F12 F 0.0583(7) 0.6829(13) 0.8757(5) 0.195(6) Uani 0.685(8) 1 d PDU D 7
S41 S 0.1528(8) 0.5037(13) 0.9013(6) 0.192(6) Uani 0.315(8) 1 d PDU D 8
O101 O 0.2085(13) 0.501(2) 0.8827(13) 0.205(7) Uani 0.315(8) 1 d PDU D 8
O111 O 0.149(2) 0.4406(16) 0.9365(10) 0.194(9) Uani 0.315(8) 1 d PDU D 8
O121 O 0.0989(14) 0.513(2) 0.8726(11) 0.183(6) Uani 0.315(8) 1 d PDU D 8
C541 C 0.1570(8) 0.6225(14) 0.9270(6) 0.174(5) Uani 0.315(8) 1 d PDU D 8
F101 F 0.1000(11) 0.6660(18) 0.9211(11) 0.165(5) Uani 0.315(8) 1 d PDU D 8
F111 F 0.1746(16) 0.610(2) 0.9701(7) 0.181(6) Uani 0.315(8) 1 d PDU D 8
F121 F 0.1994(14) 0.6792(18) 0.9091(11) 0.180(6) Uani 0.315(8) 1 d PDU D 8

loop_
_atom_site_aniso_label
_atom_site_aniso_U_11
_atom_site_aniso_U_22
_atom_site_aniso_U_33
_atom_site_aniso_U_23
_atom_site_aniso_U_13
_atom_site_aniso_U_12
Ag1 0.0672(6) 0.0617(6) 0.1340(10) -0.0105(6) -0.0275(6) 0.0052(4)
Ag2 0.0582(6) 0.1626(12) 0.0651(6) 0.0367(7) 0.0172(4) 0.0385(6)
Ag3 0.0578(5) 0.0958(7) 0.0723(6) -0.0414(5) 0.0007(4) 0.0129(5)
Ag4 0.0696(6) 0.1038(8) 0.1007(8) 0.0542(7) 0.0187(5) 0.0348(6)
Si1 0.0447(14) 0.0601(16) 0.0461(14) -0.0056(12) 0.0106(11) 0.0086(12)
Si2 0.0359(12) 0.0516(15) 0.0665(17) 0.0122(12) 0.0038(11) 0.0037(10)
Si3 0.0491(14) 0.0369(12) 0.0529(14) -0.0118(10) 0.0042(11) 0.0062(10)
Si4 0.0454(13) 0.0299(11) 0.0502(13) 0.0031(9) -0.0082(10) 0.0040(9)
C1 0.046(6) 0.113(11) 0.085(9) -0.016(8) 0.025(6) 0.000(6)
C2 0.104(11) 0.074(8) 0.068(8) 0.018(6) 0.012(7) 0.023(7)
C3 0.050(6) 0.081(9) 0.123(12) 0.026(8) -0.022(7) -0.012(6)
C4 0.087(9) 0.075(8) 0.099(10) 0.007(7) 0.041(8) 0.028(7)
C5 0.078(9) 0.047(6) 0.141(13) 0.012(7) -0.009(9) 0.019(6)
C6 0.077(8) 0.094(9) 0.068(7) -0.024(7) 0.023(6) -0.006(7)
C7 0.086(8) 0.034(5) 0.078(8) -0.006(5) -0.004(6) 0.008(5)
C8 0.054(6) 0.068(7) 0.068(7) 0.002(5) -0.021(5) 0.009(5)
C11 0.039(4) 0.063(6) 0.044(5) -0.013(4) 0.012(4) 0.001(4)
S12 0.0527(13) 0.0598(15) 0.0565(14) -0.0095(11) 0.0215(11) -0.0006(11)
C13 0.077(8) 0.078(8) 0.062(7) -0.019(6) 0.027(6) 0.012(6)
S14 0.0671(18) 0.0601(16) 0.084(2) -0.0242(15) 0.0069(15) 0.0063(13)
C15 0.074(7) 0.053(6) 0.084(8) -0.031(6) 0.011(6) -0.015(5)
S16 0.0715(17) 0.0521(14) 0.0594(15) -0.0121(11) 0.0189(13) -0.0139(12)
C111 0.047(5) 0.039(4) 0.043(4) -0.002(3) 0.015(4) 0.003(4)
S112 0.0709(16) 0.0505(13) 0.0459(12) 0.0020(10) 0.0065(11) -0.0161(12)
C113 0.079(7) 0.070(7) 0.041(5) -0.009(5) 0.016(5) -0.007(6)
S114 0.0753(19) 0.0643(17) 0.0647(17) -0.0174(13) 0.0013(14) -0.0123(14)
C115 0.084(9) 0.046(6) 0.096(9) -0.013(6) 0.015(7) -0.018(6)
S116 0.0568(14) 0.0572(14) 0.0614(15) 0.0079(12) 0.0160(12) -0.0038(11)
C21 0.043(5) 0.049(5) 0.059(6) 0.009(4) -0.001(4) 0.005(4)
S22 0.0590(14) 0.0441(12) 0.0488(12) 0.0029(10) -0.0007(10) 0.0024(10)
C23 0.068(7) 0.064(6) 0.048(5) 0.013(5) 0.000(5) 0.007(5)
S24 0.0620(16) 0.0558(15) 0.0698(17) 0.0213(13) 0.0116(13) 0.0029(12)
C25 0.074(7) 0.040(5) 0.087(8) 0.014(5) 0.020(6) 0.000(5)
S26 0.0663(16) 0.0435(13) 0.0627(15) -0.0028(11) 0.0095(12) -0.0056(11)
C211 0.039(4) 0.050(5) 0.048(5) 0.012(4) -0.001(4) 0.000(4)
S212 0.0488(13) 0.0791(18) 0.0481(13) 0.0109(12) -0.0069(10) -0.0157(12)
C213 0.061(7) 0.140(13) 0.061(7) 0.052(8) -0.018(6) -0.032(8)
S214 0.0527(16) 0.102(3) 0.103(3) 0.056(2) 0.0008(16) 0.0155(16)
C215 0.069(7) 0.056(6) 0.084(8) 0.032(6) 0.004(6) 0.008(5)
S216 0.0679(17) 0.0465(13) 0.0670(16) 0.0125(12) -0.0113(13) 0.0041(12)
C31 0.049(5) 0.033(4) 0.037(4) -0.003(3) -0.006(3) 0.001(3)
S32 0.0428(11) 0.0439(11) 0.0447(11) 0.0028(9) 0.0016(9) -0.0015(9)
C33 0.044(5) 0.084(7) 0.045(5) 0.003(5) -0.001(4) 0.006(5)
S34 0.0418(12) 0.0646(16) 0.0700(16) -0.0171(13) 0.0072(11) -0.0068(11)
C35 0.056(6) 0.060(6) 0.070(7) -0.019(5) 0.010(5) -0.022(5)
S36 0.0592(14) 0.0472(13) 0.0481(12) 0.0013(10) 0.0035(10) -0.0148(10)
C311 0.041(4) 0.039(4) 0.038(4) -0.006(3) 0.001(3) 0.001(3)
S312 0.0495(12) 0.0442(11) 0.0390(11) -0.0022(8) 0.0019(9) -0.0094(9)
C313 0.058(6) 0.048(5) 0.039(5) -0.007(4) -0.014(4) -0.006(4)
S314 0.0494(12) 0.0413(11) 0.0583(14) -0.0090(10) -0.0088(10) -0.0016(9)
C315 0.041(5) 0.055(6) 0.062(6) -0.007(5) 0.000(4) -0.009(4)
S316 0.0562(14) 0.0493(13) 0.0501(13) 0.0001(10) 0.0072(10) -0.0116(10)
C41 0.035(4) 0.030(4) 0.050(5) 0.005(3) -0.004(3) -0.002(3)
S42 0.0511(13) 0.0461(12) 0.0470(12) 0.0055(9) -0.0072(10) -0.0055(10)
C43 0.073(7) 0.050(5) 0.047(5) 0.005(4) 0.013(5) 0.009(5)
S44 0.0700(16) 0.0429(12) 0.0602(14) 0.0118(10) 0.0255(12) 0.0090(11)
C45 0.051(5) 0.043(5) 0.082(7) -0.007(5) 0.022(5) 0.001(4)
S46 0.0541(13) 0.0417(12) 0.0570(14) -0.0015(10) 0.0003(11) -0.0106(10)
C411 0.053(5) 0.028(4) 0.046(5) 0.003(3) -0.007(4) -0.005(3)
S412 0.0550(14) 0.0421(12) 0.0583(14) -0.0083(10) 0.0035(11) -0.0029(10)
C413 0.085(8) 0.063(7) 0.056(6) -0.008(5) 0.014(6) -0.001(6)
S414 0.0579(16) 0.076(2) 0.090(2) 0.0115(16) 0.0200(15) 0.0029(14)
C415 0.057(6) 0.070(7) 0.066(7) 0.026(5) 0.005(5) -0.009(5)
S416 0.0520(13) 0.0497(13) 0.0561(14) 0.0028(10) -0.0082(11) -0.0126(10)
S1 0.0470(14) 0.0605(17) 0.112(3) 0.0166(17) 0.0079(15) 0.0030(12)
O1 0.118(9) 0.135(10) 0.098(8) -0.060(7) 0.028(7) 0.012(7)
O2 0.057(5) 0.154(10) 0.078(6) 0.001(6) 0.013(4) 0.012(6)
O3 0.086(8) 0.148(12) 0.31(2) 0.151(14) -0.041(11) -0.026(8)
C51 0.081(9) 0.076(9) 0.077(9) 0.008(7) -0.002(7) 0.002(7)
F1 0.097(8) 0.132(9) 0.277(18) 0.018(11) 0.043(10) -0.045(7)
F2 0.207(14) 0.077(7) 0.216(15) 0.029(8) -0.063(12) -0.029(8)
F3 0.28(2) 0.184(15) 0.142(12) -0.066(11) 0.023(13) -0.032(14)
S2 0.0422(15) 0.085(2) 0.0649(19) -0.0056(16) 0.0067(13) -0.0034(15)
O4 0.092(6) 0.119(8) 0.079(4) -0.002(5) -0.014(5) 0.016(7)
O5 0.082(6) 0.143(6) 0.125(8) -0.042(6) 0.012(7) 0.016(6)
O6 0.053(4) 0.125(8) 0.103(7) 0.003(6) -0.001(4) 0.004(4)
C52 0.193(10) 0.149(6) 0.157(8) 0.039(7) 0.055(9) -0.059(9)
F4 0.278(14) 0.101(5) 0.228(12) 0.035(9) 0.003(13) -0.012(10)
F5 0.191(10) 0.202(11) 0.209(11) 0.051(10) 0.057(9) -0.100(8)
F6 0.229(12) 0.196(11) 0.155(8) 0.085(7) 0.049(9) -0.044(11)
S21 0.190(11) 0.174(9) 0.151(8) 0.029(8) 0.067(9) -0.054(10)
O41 0.208(15) 0.176(10) 0.158(13) 0.044(10) 0.054(13) -0.064(12)
O51 0.171(10) 0.173(16) 0.165(16) 0.038(15) 0.097(11) -0.072(13)
O61 0.18(2) 0.193(15) 0.113(12) 0.020(14) 0.085(15) -0.03(2)
C521 0.065(6) 0.105(6) 0.091(6) 0.005(6) 0.000(6) 0.001(6)
F41 0.075(10) 0.103(9) 0.120(9) 0.002(9) -0.019(9) -0.003(11)
F51 0.058(10) 0.106(7) 0.093(11) 0.001(7) 0.004(10) 0.004(9)
F61 0.076(6) 0.113(11) 0.097(11) 0.002(11) -0.021(7) 0.007(8)
S3 0.170(5) 0.083(3) 0.080(3) 0.005(2) 0.025(3) -0.069(3)
O7 0.202(10) 0.101(8) 0.128(8) 0.006(8) 0.076(8) -0.050(8)
O8 0.183(7) 0.160(9) 0.144(8) -0.021(8) 0.007(7) -0.061(7)
O9 0.216(10) 0.097(6) 0.130(9) -0.002(6) 0.048(8) -0.036(7)
C53 0.193(9) 0.116(7) 0.105(6) -0.015(5) 0.044(6) -0.055(6)
F7 0.245(11) 0.109(7) 0.102(6) -0.023(6) 0.074(7) -0.054(8)
F8 0.221(10) 0.112(6) 0.155(9) -0.014(6) 0.064(8) -0.038(7)
F9 0.242(10) 0.132(10) 0.117(8) 0.000(8) -0.030(9) -0.080(8)
S31 0.198(7) 0.123(6) 0.121(6) -0.012(6) 0.037(6) -0.052(6)
O71 0.191(8) 0.147(13) 0.139(14) -0.006(14) 0.036(11) -0.056(10)
O81 0.192(15) 0.122(8) 0.120(13) -0.010(10) 0.051(15) -0.036(8)
O91 0.218(12) 0.120(11) 0.118(7) -0.012(8) 0.048(8) -0.056(11)
C531 0.188(8) 0.099(7) 0.102(7) -0.005(6) 0.025(6) -0.056(6)
F71 0.199(11) 0.071(11) 0.113(10) -0.003(9) 0.035(8) -0.038(9)
F81 0.189(11) 0.107(9) 0.111(10) -0.008(8) 0.025(9) -0.065(8)
F91 0.194(12) 0.117(13) 0.105(12) 0.006(10) 0.021(10) -0.062(10)
S4 0.280(10) 0.108(5) 0.081(4) -0.036(4) 0.039(5) -0.085(6)
O10 0.285(13) 0.156(9) 0.088(6) -0.028(7) 0.040(7) -0.076(10)
O11 0.285(11) 0.163(8) 0.131(8) -0.030(8) 0.032(7) -0.047(8)
O12 0.313(14) 0.130(7) 0.116(10) -0.006(8) 0.004(10) -0.106(8)
C54 0.273(12) 0.116(9) 0.087(7) -0.013(7) 0.037(6) -0.086(7)
F10 0.293(15) 0.155(11) 0.059(6) -0.005(7) 0.027(7) -0.066(10)
F11 0.281(14) 0.150(10) 0.111(10) -0.003(8) 0.033(9) -0.113(9)
F12 0.272(14) 0.156(10) 0.161(11) 0.016(9) 0.041(8) -0.059(9)
S41 0.290(13) 0.153(8) 0.136(10) -0.036(7) 0.032(9) -0.045(9)
O101 0.293(13) 0.172(15) 0.154(15) -0.028(12) 0.038(12) -0.032(14)
O111 0.28(2) 0.140(10) 0.160(16) -0.022(13) 0.026(15) -0.040(19)
O121 0.288(13) 0.148(11) 0.114(10) -0.031(9) 0.036(10) -0.081(11)
C541 0.282(11) 0.143(7) 0.099(6) -0.022(6) 0.032(7) -0.072(7)
F101 0.280(12) 0.130(9) 0.088(9) -0.027(8) 0.039(9) -0.073(9)
F111 0.289(14) 0.153(11) 0.103(7) -0.013(7) 0.032(9) -0.068(11)
F121 0.278(12) 0.158(10) 0.107(9) -0.013(9) 0.038(10) -0.063(10)

loop_
_atom_type_symbol
_atom_type_description
_atom_type_scat_dispersion_real
_atom_type_scat_dispersion_imag
_atom_type_scat_source
C C 0.0033 0.0016 'International Tables Vol C Tables 4.2.6.8 and 6.1.1.4'
H H 0.0000 0.0000 'International Tables Vol C Tables 4.2.6.8 and 6.1.1.4'
O O 0.0106 0.0060 'International Tables Vol C Tables 4.2.6.8 and 6.1.1.4'
Si Si 0.0817 0.0704 'International Tables Vol C Tables 4.2.6.8 and 6.1.1.4'
S S 0.1246 0.1234 'International Tables Vol C Tables 4.2.6.8 and 6.1.1.4'
Ag Ag -0.8971 1.1015 'International Tables Vol C Tables 4.2.6.8 and 6.1.1.4'
F F 0.0171 0.0103 'International Tables Vol C Tables 4.2.6.8 and 6.1.1.4'

loop_
_geom_angle_atom_site_label_1
_geom_angle_atom_site_label_2
_geom_angle_atom_site_label_3
_geom_angle
_geom_angle_site_symmetry_1
_geom_angle_site_symmetry_3
_geom_angle_publ_flag
S24 Ag1 S112 127.29(11) . . ?
S24 Ag1 S16 141.10(11) . . ?
S112 Ag1 S16 80.43(9) . . ?
S24 Ag1 Ag2 94.22(8) . . ?
S112 Ag1 Ag2 90.61(7) . . ?
S16 Ag1 Ag2 114.23(8) . . ?
S116 Ag2 S22 127.11(10) . . ?
S116 Ag2 S212 126.39(10) . . ?
S22 Ag2 S212 96.35(9) . . ?
S116 Ag2 S12 81.37(9) . . ?
S22 Ag2 S12 142.13(10) . . ?
S212 Ag2 S12 79.98(8) . . ?
S116 Ag2 Ag1 89.69(7) . . ?
S22 Ag2 Ag1 86.73(7) . . ?
S212 Ag2 Ag1 126.62(9) . . ?
S12 Ag2 Ag1 66.99(7) . . ?
S44 Ag3 S312 118.36(9) . . ?
S44 Ag3 S32 148.13(9) . . ?
S312 Ag3 S32 93.21(7) . . ?
S44 Ag3 Ag4 95.49(7) . . ?
S312 Ag3 Ag4 83.17(6) . . ?
S32 Ag3 Ag4 92.34(6) . . ?
S314 Ag4 S42 119.36(9) . . ?
S314 Ag4 S412 147.00(9) . . ?
S42 Ag4 S412 93.52(8) . . ?
S314 Ag4 S416 119.51(9) . . ?
S42 Ag4 S416 81.53(8) . . ?
S412 Ag4 S416 64.68(7) . . ?
S314 Ag4 Ag3 94.92(7) . . ?
S42 Ag4 Ag3 82.33(6) . . ?
S412 Ag4 Ag3 86.25(7) . . ?
S416 Ag4 Ag3 145.56(6) . . ?
C1 Si1 C2 113.6(7) . . ?
C1 Si1 C111 107.8(5) . . ?
C2 Si1 C111 108.9(6) . . ?
C1 Si1 C11 106.5(6) . . ?
C2 Si1 C11 109.3(5) . . ?
C111 Si1 C11 110.8(4) . . ?
C4 Si2 C3 113.7(8) . . ?
C4 Si2 C211 107.6(6) . . ?
C3 Si2 C211 109.2(5) . . ?
C4 Si2 C21 108.9(6) . . ?
C3 Si2 C21 106.9(6) . . ?
C211 Si2 C21 110.6(4) . . ?
C5 Si3 C6 111.5(7) . . ?
C5 Si3 C31 109.4(5) . . ?
C6 Si3 C31 106.8(5) . . ?
C5 Si3 C311 108.5(6) . . ?
C6 Si3 C311 110.6(5) . . ?
C31 Si3 C311 110.0(4) . . ?
C7 Si4 C8 115.1(5) . . ?
C7 Si4 C41 108.1(5) . . ?
C8 Si4 C41 106.4(5) . . ?
C7 Si4 C411 109.0(5) . . ?
C8 Si4 C411 106.6(5) . . ?
C41 Si4 C411 111.6(4) . . ?
Si1 C1 H1A 109.5 . . ?
Si1 C1 H1B 109.5 . . ?
H1A C1 H1B 109.5 . . ?
Si1 C1 H1C 109.5 . . ?
H1A C1 H1C 109.5 . . ?
H1B C1 H1C 109.5 . . ?
Si1 C2 H2A 109.5 . . ?
Si1 C2 H2B 109.5 . . ?
H2A C2 H2B 109.5 . . ?
Si1 C2 H2C 109.5 . . ?
H2A C2 H2C 109.5 . . ?
H2B C2 H2C 109.5 . . ?
Si2 C3 H3A 109.5 . . ?
Si2 C3 H3B 109.5 . . ?
H3A C3 H3B 109.5 . . ?
Si2 C3 H3C 109.5 . . ?
H3A C3 H3C 109.5 . . ?
H3B C3 H3C 109.5 . . ?
Si2 C4 H4A 109.5 . . ?
Si2 C4 H4B 109.5 . . ?
H4A C4 H4B 109.5 . . ?
Si2 C4 H4C 109.5 . . ?
H4A C4 H4C 109.5 . . ?
H4B C4 H4C 109.5 . . ?
Si3 C5 H5A 109.5 . . ?
Si3 C5 H5B 109.5 . . ?
H5A C5 H5B 109.5 . . ?
Si3 C5 H5C 109.5 . . ?
H5A C5 H5C 109.5 . . ?
H5B C5 H5C 109.5 . . ?
Si3 C6 H6A 109.5 . . ?
Si3 C6 H6B 109.5 . . ?
H6A C6 H6B 109.5 . . ?
Si3 C6 H6C 109.5 . . ?
H6A C6 H6C 109.5 . . ?
H6B C6 H6C 109.5 . . ?
Si4 C7 H7A 109.5 . . ?
Si4 C7 H7B 109.5 . . ?
H7A C7 H7B 109.5 . . ?
Si4 C7 H7C 109.5 . . ?
H7A C7 H7C 109.5 . . ?
H7B C7 H7C 109.5 . . ?
Si4 C8 H8A 109.5 . . ?
Si4 C8 H8B 109.5 . . ?
H8A C8 H8B 109.5 . . ?
Si4 C8 H8C 109.5 . . ?
H8A C8 H8C 109.5 . . ?
H8B C8 H8C 109.5 . . ?
S16 C11 S12 113.5(5) . . ?
S16 C11 Si1 111.9(5) . . ?
S12 C11 Si1 109.3(5) . . ?
S16 C11 H11 107.2 . . ?
S12 C11 H11 107.2 . . ?
Si1 C11 H11 107.2 . . ?
C11 S12 C13 101.3(5) . . ?
C11 S12 Ag2 122.2(3) . . ?
C13 S12 Ag2 115.8(5) . . ?
S14 C13 S12 116.9(6) . . ?
S14 C13 H13A 108.1 . . ?
S12 C13 H13A 108.1 . . ?
S14 C13 H13B 108.1 . . ?
S12 C13 H13B 108.1 . . ?
H13A C13 H13B 107.3 . . ?
C13 S14 C15 98.8(6) . . ?
S16 C15 S14 114.6(6) . . ?
S16 C15 H15A 108.6 . . ?
S14 C15 H15A 108.6 . . ?
S16 C15 H15B 108.6 . . ?
S14 C15 H15B 108.6 . . ?
H15A C15 H15B 107.6 . . ?
C15 S16 C11 102.0(5) . . ?
C15 S16 Ag1 101.5(4) . . ?
C11 S16 Ag1 94.6(3) . . ?
S112 C111 S116 116.3(5) . . ?
S112 C111 Si1 111.6(5) . . ?
S116 C111 Si1 112.8(4) . . ?
S112 C111 H111 104.9 . . ?
S116 C111 H111 104.9 . . ?
Si1 C111 H111 104.9 . . ?
C111 S112 C113 101.8(5) . . ?
C111 S112 Ag1 104.8(3) . . ?
C113 S112 Ag1 114.9(4) . . ?
S112 C113 S114 115.9(6) . . ?
S112 C113 H11A 108.3 . . ?
S114 C113 H11A 108.3 . . ?
S112 C113 H11B 108.3 . . ?
S114 C113 H11B 108.3 . . ?
H11A C113 H11B 107.4 . . ?
C113 S114 C115 98.7(6) . . ?
S114 C115 S116 115.4(6) . . ?
S114 C115 H11C 108.4 . . ?
S116 C115 H11C 108.4 . . ?
S114 C115 H11D 108.4 . . ?
S116 C115 H11D 108.4 . . ?
H11C C115 H11D 107.5 . . ?
C115 S116 C111 100.5(5) . . ?
C115 S116 Ag2 103.0(5) . . ?
C111 S116 Ag2 112.1(3) . . ?
S26 C21 S22 112.5(5) . . ?
S26 C21 Si2 114.0(6) . . ?
S22 C21 Si2 110.4(5) . . ?
S26 C21 H21 106.5 . . ?
S22 C21 H21 106.5 . . ?
Si2 C21 H21 106.5 . . ?
C21 S22 C23 100.4(5) . . ?
C21 S22 Ag2 100.6(3) . . ?
C23 S22 Ag2 113.0(4) . . ?
S24 C23 S22 116.5(6) . . ?
S24 C23 H23A 108.2 . . ?
S22 C23 H23A 108.2 . . ?
S24 C23 H23B 108.2 . . ?
S22 C23 H23B 108.2 . . ?
H23A C23 H23B 107.3 . . ?
C25 S24 C23 100.9(6) . . ?
C25 S24 Ag1 110.1(4) . . ?
C23 S24 Ag1 106.5(4) . . ?
S24 C25 S26 116.8(6) . . ?
S24 C25 H25A 108.1 . . ?
S26 C25 H25A 108.1 . . ?
S24 C25 H25B 108.1 . . ?
S26 C25 H25B 108.1 . . ?
H25A C25 H25B 107.3 . . ?
C21 S26 C25 99.1(5) . . ?
S212 C211 S216 112.8(5) . . ?
S212 C211 Si2 111.1(5) . . ?
S216 C211 Si2 112.2(5) . . ?
S212 C211 H211 106.7 . . ?
S216 C211 H211 106.7 . . ?
Si2 C211 H211 106.7 . . ?
C211 S212 C213 101.1(5) . . ?
C211 S212 Ag2 94.7(3) . . ?
C213 S212 Ag2 104.5(5) . . ?
S214 C213 S212 114.8(7) . . ?
S214 C213 H21A 108.6 . . ?
S212 C213 H21A 108.6 . . ?
S214 C213 H21B 108.6 . . ?
S212 C213 H21B 108.6 . . ?
H21A C213 H21B 107.5 . . ?
C213 S214 C215 98.5(6) . . ?
S216 C215 S214 113.1(6) . . ?
S216 C215 H21C 109.0 . . ?
S214 C215 H21C 109.0 . . ?
S216 C215 H21D 109.0 . . ?
S214 C215 H21D 109.0 . . ?
H21C C215 H21D 107.8 . . ?
C215 S216 C211 101.0(6) . . ?
S36 C31 S32 112.4(5) . . ?
S36 C31 Si3 112.4(4) . . ?
S32 C31 Si3 111.2(4) . . ?
S36 C31 H31 106.8 . . ?
S32 C31 H31 106.8 . . ?
Si3 C31 H31 106.8 . . ?
C33 S32 C31 101.1(5) . . ?
C33 S32 Ag3 98.6(3) . . ?
C31 S32 Ag3 90.0(3) . . ?
S34 C33 S32 113.8(5) . . ?
S34 C33 H33A 108.8 . . ?
S32 C33 H33A 108.8 . . ?
S34 C33 H33B 108.8 . . ?
S32 C33 H33B 108.8 . . ?
H33A C33 H33B 107.7 . . ?
C33 S34 C35 99.3(5) . . ?
S36 C35 S34 114.8(5) . . ?
S36 C35 H35A 108.6 . . ?
S34 C35 H35A 108.6 . . ?
S36 C35 H35B 108.6 . . ?
S34 C35 H35B 108.6 . . ?
H35A C35 H35B 107.6 . . ?
C35 S36 C31 100.4(5) . . ?
S316 C311 S312 114.8(5) . . ?
S316 C311 Si3 112.1(4) . . ?
S312 C311 Si3 110.5(5) . . ?
S316 C311 H311 106.3 . . ?
S312 C311 H311 106.3 . . ?
Si3 C311 H311 106.3 . . ?
C313 S312 C311 102.4(4) . . ?
C313 S312 Ag3 113.3(3) . . ?
C311 S312 Ag3 108.7(3) . . ?
S312 C313 S314 116.4(5) . . ?
S312 C313 H31A 108.2 . . ?
S314 C313 H31A 108.2 . . ?
S312 C313 H31B 108.2 . . ?
S314 C313 H31B 108.2 . . ?
H31A C313 H31B 107.3 . . ?
C315 S314 C313 100.8(5) . . ?
C315 S314 Ag4 96.2(3) . . ?
C313 S314 Ag4 110.0(3) . . ?
S316 C315 S314 114.8(5) . . ?
S316 C315 H31C 108.6 . . ?
S314 C315 H31C 108.6 . . ?
S316 C315 H31D 108.6 . . ?
S314 C315 H31D 108.6 . . ?
H31C C315 H31D 107.6 . . ?
C311 S316 C315 100.7(5) . . ?
S46 C41 S42 116.0(4) . . ?
S46 C41 Si4 111.4(5) . . ?
S42 C41 Si4 109.7(4) . . ?
S46 C41 H41 106.4 . . ?
S42 C41 H41 106.4 . . ?
Si4 C41 H41 106.4 . . ?
C43 S42 C41 102.6(5) . . ?
C43 S42 Ag4 113.7(4) . . ?
C41 S42 Ag4 108.7(3) . . ?
S42 C43 S44 116.2(5) . . ?
S42 C43 H43A 108.2 . . ?
S44 C43 H43A 108.2 . . ?
S42 C43 H43B 108.2 . . ?
S44 C43 H43B 108.2 . . ?
H43A C43 H43B 107.4 . . ?
C45 S44 C43 99.5(5) . . ?
C45 S44 Ag3 98.2(4) . . ?
C43 S44 Ag3 109.6(4) . . ?
S44 C45 S46 113.7(6) . . ?
S44 C45 H45A 108.8 . . ?
S46 C45 H45A 108.8 . . ?
S44 C45 H45B 108.8 . . ?
S46 C45 H45B 108.8 . . ?
H45A C45 H45B 107.7 . . ?
C41 S46 C45 100.3(5) . . ?
S416 C411 S412 112.1(5) . . ?
S416 C411 Si4 113.4(5) . . ?
S412 C411 Si4 110.6(4) . . ?
S416 C411 H411 106.7 . . ?
S412 C411 H411 106.7 . . ?
Si4 C411 H411 106.7 . . ?
C413 S412 C411 99.4(5) . . ?
C413 S412 Ag4 102.8(4) . . ?
C411 S412 Ag4 86.2(3) . . ?
S414 C413 S412 115.2(6) . . ?
S414 C413 H41A 108.5 . . ?
S412 C413 H41A 108.5 . . ?
S414 C413 H41B 108.5 . . ?
S412 C413 H41B 108.5 . . ?
H41A C413 H41B 107.5 . . ?
C415 S414 C413 99.3(6) . . ?
S414 C415 S416 115.7(6) . . ?
S414 C415 H41C 108.3 . . ?
S416 C415 H41C 108.3 . . ?
S414 C415 H41D 108.3 . . ?
S416 C415 H41D 108.3 . . ?
H41C C415 H41D 107.4 . . ?
C411 S416 C415 100.3(5) . . ?
C411 S416 Ag4 83.1(3) . . ?
C415 S416 Ag4 101.5(4) . . ?
O3 S1 O2 117.3(9) . . ?
O3 S1 O1 115.0(12) . . ?
O2 S1 O1 112.6(7) . . ?
O3 S1 C51 104.6(8) . . ?
O2 S1 C51 103.8(7) . . ?
O1 S1 C51 100.9(8) . . ?
F3 C51 F2 102.9(16) . . ?
F3 C51 F1 96.9(16) . . ?
F2 C51 F1 111.6(15) . . ?
F3 C51 S1 115.2(13) . . ?
F2 C51 S1 113.6(11) . . ?
F1 C51 S1 114.9(12) . . ?
O4 S2 O6 113.5(4) . . ?
O4 S2 O5 113.1(4) . . ?
O6 S2 O5 113.0(4) . . ?
O4 S2 C52 105.4(5) . . ?
O6 S2 C52 105.5(5) . . ?
O5 S2 C52 105.2(5) . . ?
F5 C52 F4 111.1(7) . . ?
F5 C52 F6 110.8(7) . . ?
F4 C52 F6 111.0(7) . . ?
F5 C52 S2 108.1(8) . . ?
F4 C52 S2 107.3(8) . . ?
F6 C52 S2 108.3(8) . . ?
O61 S21 O51 113.2(5) . . ?
O61 S21 O41 113.2(5) . . ?
O51 S21 O41 113.1(5) . . ?
O61 S21 C521 105.5(6) . . ?
O51 S21 C521 105.5(6) . . ?
O41 S21 C521 105.4(6) . . ?
F41 C521 F51 111.0(7) . . ?
F41 C521 F61 111.0(7) . . ?
F51 C521 F61 111.0(7) . . ?
F41 C521 S21 107.8(8) . . ?
F51 C521 S21 108.0(8) . . ?
F61 C521 S21 107.8(8) . . ?
O7 S3 O8 114.2(5) . . ?
O7 S3 O9 113.7(5) . . ?
O8 S3 O9 113.5(5) . . ?
O7 S3 C53 105.8(6) . . ?
O8 S3 C53 104.4(6) . . ?
O9 S3 C53 103.7(6) . . ?
F9 C53 F8 111.3(7) . . ?
F9 C53 F7 111.0(6) . . ?
F8 C53 F7 111.3(6) . . ?
F9 C53 S3 108.5(7) . . ?
F8 C53 S3 107.1(7) . . ?
F7 C53 S3 107.5(7) . . ?
O81 S31 O91 113.9(5) . . ?
O81 S31 O71 113.9(5) . . ?
O91 S31 O71 113.9(5) . . ?
O81 S31 C531 104.6(6) . . ?
O91 S31 C531 104.6(7) . . ?
O71 S31 C531 104.5(6) . . ?
F71 C531 F81 111.2(7) . . ?
F71 C531 F91 111.3(7) . . ?
F81 C531 F91 111.3(7) . . ?
F71 C531 S31 107.7(8) . . ?
F81 C531 S31 107.2(8) . . ?
F91 C531 S31 107.9(8) . . ?
O12 S4 O10 116.0(5) . . ?
O12 S4 O11 116.0(5) . . ?
O10 S4 O11 115.7(5) . . ?
O12 S4 C54 102.1(7) . . ?
O10 S4 C54 102.2(7) . . ?
O11 S4 C54 101.2(7) . . ?
F11 C54 F12 110.1(7) . . ?
F11 C54 F10 110.3(7) . . ?
F12 C54 F10 110.0(8) . . ?
F11 C54 S4 108.5(8) . . ?
F12 C54 S4 109.2(8) . . ?
F10 C54 S4 108.7(8) . . ?
O121 S41 O111 116.0(5) . . ?
O121 S41 O101 115.9(5) . . ?
O111 S41 O101 116.0(5) . . ?
O121 S41 C541 101.9(8) . . ?
O111 S41 C541 101.8(8) . . ?
O101 S41 C541 101.6(8) . . ?
F101 C541 F111 110.0(8) . . ?
F101 C541 F121 110.1(8) . . ?
F111 C541 F121 110.1(8) . . ?
F101 C541 S41 109.0(8) . . ?
F111 C541 S41 108.7(8) . . ?
F121 C541 S41 109.0(8) . . ?

loop_
_geom_bond_atom_site_label_1
_geom_bond_atom_site_label_2
_geom_bond_distance
_geom_bond_site_symmetry_2
_geom_bond_publ_flag
Ag1 S24 2.436(3) . ?
Ag1 S112 2.584(3) . ?
Ag1 S16 2.627(3) . ?
Ag1 Ag2 2.9906(19) . ?
Ag2 S116 2.541(3) . ?
Ag2 S22 2.580(3) . ?
Ag2 S212 2.691(3) . ?
Ag2 S12 2.861(3) . ?
Ag3 S44 2.523(3) . ?
Ag3 S312 2.590(3) . ?
Ag3 S32 2.697(2) . ?
Ag3 Ag4 3.1128(18) . ?
Ag4 S314 2.519(3) . ?
Ag4 S42 2.605(3) . ?
Ag4 S412 2.748(3) . ?
Ag4 S416 2.866(3) . ?
Si1 C1 1.851(12) . ?
Si1 C2 1.886(12) . ?
Si1 C111 1.910(9) . ?
Si1 C11 1.912(10) . ?
Si2 C4 1.825(13) . ?
Si2 C3 1.866(13) . ?
Si2 C211 1.885(9) . ?
Si2 C21 1.902(10) . ?
Si3 C5 1.844(12) . ?
Si3 C6 1.871(12) . ?
Si3 C31 1.888(9) . ?
Si3 C311 1.917(8) . ?
Si4 C7 1.846(10) . ?
Si4 C8 1.864(10) . ?
Si4 C41 1.906(8) . ?
Si4 C411 1.914(10) . ?
C1 H1A 0.9600 . ?
C1 H1B 0.9600 . ?
C1 H1C 0.9600 . ?
C2 H2A 0.9600 . ?
C2 H2B 0.9600 . ?
C2 H2C 0.9600 . ?
C3 H3A 0.9600 . ?
C3 H3B 0.9600 . ?
C3 H3C 0.9600 . ?
C4 H4A 0.9600 . ?
C4 H4B 0.9600 . ?
C4 H4C 0.9600 . ?
C5 H5A 0.9600 . ?
C5 H5B 0.9600 . ?
C5 H5C 0.9600 . ?
C6 H6A 0.9600 . ?
C6 H6B 0.9600 . ?
C6 H6C 0.9600 . ?
C7 H7A 0.9600 . ?
C7 H7B 0.9600 . ?
C7 H7C 0.9600 . ?
C8 H8A 0.9600 . ?
C8 H8B 0.9600 . ?
C8 H8C 0.9600 . ?
C11 S16 1.805(11) . ?
C11 S12 1.809(9) . ?
C11 H11 0.9800 . ?
S12 C13 1.812(11) . ?
C13 S14 1.776(14) . ?
C13 H13A 0.9700 . ?
C13 H13B 0.9700 . ?
S14 C15 1.801(13) . ?
C15 S16 1.798(11) . ?
C15 H15A 0.9700 . ?
C15 H15B 0.9700 . ?
C111 S112 1.782(9) . ?
C111 S116 1.821(9) . ?
C111 H111 0.9800 . ?
S112 C113 1.792(11) . ?
C113 S114 1.800(12) . ?
C113 H11A 0.9700 . ?
C113 H11B 0.9700 . ?
S114 C115 1.805(14) . ?
C115 S116 1.816(13) . ?
C115 H11C 0.9700 . ?
C115 H11D 0.9700 . ?
C21 S26 1.794(10) . ?
C21 S22 1.825(11) . ?
C21 H21 0.9800 . ?
S22 C23 1.831(11) . ?
C23 S24 1.792(12) . ?
C23 H23A 0.9700 . ?
C23 H23B 0.9700 . ?
S24 C25 1.788(12) . ?
C25 S26 1.809(11) . ?
C25 H25A 0.9700 . ?
C25 H25B 0.9700 . ?
C211 S212 1.804(9) . ?
C211 S216 1.804(10) . ?
C211 H211 0.9800 . ?
S212 C213 1.815(13) . ?
C213 S214 1.793(18) . ?
C213 H21A 0.9700 . ?
C213 H21B 0.9700 . ?
S214 C215 1.833(13) . ?
C215 S216 1.785(10) . ?
C215 H21C 0.9700 . ?
C215 H21D 0.9700 . ?
C31 S36 1.804(9) . ?
C31 S32 1.839(8) . ?
C31 H31 0.9800 . ?
S32 C33 1.832(10) . ?
C33 S34 1.788(11) . ?
C33 H33A 0.9700 . ?
C33 H33B 0.9700 . ?
S34 C35 1.799(12) . ?
C35 S36 1.796(11) . ?
C35 H35A 0.9700 . ?
C35 H35B 0.9700 . ?
C311 S316 1.792(9) . ?
C311 S312 1.814(9) . ?
C311 H311 0.9800 . ?
S312 C313 1.810(9) . ?
C313 S314 1.813(10) . ?
C313 H31A 0.9700 . ?
C313 H31B 0.9700 . ?
S314 C315 1.801(11) . ?
C315 S316 1.796(10) . ?
C315 H31C 0.9700 . ?
C315 H31D 0.9700 . ?
C41 S46 1.798(8) . ?
C41 S42 1.810(8) . ?
C41 H41 0.9800 . ?
S42 C43 1.797(10) . ?
C43 S44 1.824(11) . ?
C43 H43A 0.9700 . ?
C43 H43B 0.9700 . ?
S44 C45 1.797(12) . ?
C45 S46 1.802(11) . ?
C45 H45A 0.9700 . ?
C45 H45B 0.9700 . ?
C411 S416 1.799(9) . ?
C411 S412 1.822(8) . ?
C411 H411 0.9800 . ?
S412 C413 1.815(12) . ?
C413 S414 1.800(13) . ?
C413 H41A 0.9700 . ?
C413 H41B 0.9700 . ?
S414 C415 1.784(13) . ?
C415 S416 1.808(12) . ?
C415 H41C 0.9700 . ?
C415 H41D 0.9700 . ?
S1 O3 1.369(12) . ?
S1 O2 1.433(10) . ?
S1 O1 1.448(11) . ?
S1 C51 1.763(15) . ?
C51 F3 1.278(19) . ?
C51 F2 1.281(17) . ?
C51 F1 1.294(18) . ?
S2 O4 1.418(8) . ?
S2 O6 1.421(8) . ?
S2 O5 1.424(8) . ?
S2 C52 1.774(12) . ?
C52 F5 1.327(11) . ?
C52 F4 1.327(11) . ?
C52 F6 1.327(11) . ?
S21 O61 1.421(8) . ?
S21 O51 1.421(8) . ?
S21 O41 1.422(8) . ?
S21 C521 1.774(12) . ?
C521 F41 1.327(11) . ?
C521 F51 1.327(11) . ?
C521 F61 1.327(11) . ?
S3 O7 1.426(10) . ?
S3 O8 1.426(10) . ?
S3 O9 1.427(10) . ?
S3 C53 1.774(12) . ?
C53 F9 1.363(9) . ?
C53 F8 1.363(9) . ?
C53 F7 1.363(9) . ?
S31 O81 1.426(10) . ?
S31 O91 1.426(10) . ?
S31 O71 1.426(10) . ?
S31 C531 1.774(12) . ?
C531 F71 1.363(9) . ?
C531 F81 1.363(9) . ?
C531 F91 1.363(9) . ?
S4 O12 1.382(13) . ?
S4 O10 1.382(13) . ?
S4 O11 1.382(13) . ?
S4 C54 1.774(12) . ?
C54 F11 1.349(11) . ?
C54 F12 1.349(11) . ?
C54 F10 1.349(11) . ?
S41 O121 1.382(13) . ?
S41 O111 1.382(13) . ?
S41 O101 1.382(13) . ?
S41 C541 1.774(12) . ?
C541 F101 1.349(11) . ?
C541 F111 1.349(11) . ?
C541 F121 1.349(11) . ?
